data_4328461
loop_
_publ_author_name
'Kathryn George'
'Marek Jura'
'William Levason'
'Mark E. Light'
'Luke P. Ollivere'
'Gillian Reid'

_publ_contact_author_address
;   School of Chemistry
    University of Southampton
    Southampton SO17 1BJ, UK
;
_publ_contact_author_email gr@soton.ac.uk
_publ_contact_author_fax '023 8059 3781'
_publ_contact_author_name 'Professor Gillian Reid'
_publ_contact_author_phone '023 8059 3609'
_publ_section_title
;
 Unexpected Reactivity and Coordination in Gallium(III) and Indium(III)
 Chloride Complexes With Geometrically Constrained Thio- and Selenoether
 Ligands
;
_journal_name_full 'Inorganic Chemistry'
_journal_page_first 2231
_journal_page_last 2240
_journal_paper_doi 10.1021/ic202670v
_journal_volume 51
_journal_year 2012
_chemical_formula_moiety 'C12 H24 Se4 2+, 2(Cl4 Ga 1-)'
_chemical_formula_sum 'C12 H24 Cl8 Ga2 Se4'
_chemical_formula_weight 907.19
_chemical_name_systematic
; 
 1,1'-bi-1,5-diselenocan-1-ium bis(tetrachlorogallate(III)) 
;
_space_group_IT_number 14
_space_group_name_Hall '-P 2yn'
_symmetry_cell_setting monoclinic
_symmetry_space_group_name_Hall '-P 2yn'
_symmetry_space_group_name_H-M 'P 1 21/n 1'
_atom_sites_solution_hydrogens geom
_atom_sites_solution_primary direct
_atom_sites_solution_secondary difmap
_audit_author_name 'Webster, M.'
_audit_creation_date 2011-02-17
_audit_creation_method 'SHELXL-97 + hand edit'
_cell_angle_alpha 90.00
_cell_angle_beta 99.204(10)
_cell_angle_gamma 90.00
_cell_formula_units_Z 2
_cell_length_a 9.0156(15)
_cell_length_b 14.148(3)
_cell_length_c 10.4855(15)
_cell_measurement_reflns_used 28123
_cell_measurement_temperature 120(2)
_cell_measurement_theta_max 27.48
_cell_measurement_theta_min 2.91
_cell_volume 1320.2(4)
_computing_cell_refinement 'DENZO (Otwinowski & Minor, 1997)'
_computing_data_collection 'COLLECT (Hooft, R.W.W., 1998)'
_computing_data_reduction 'DENZO (Otwinowski & Minor, 1997)'
_computing_structure_refinement 'SHELXL-97 (Sheldrick, 1997)'
_computing_structure_solution 'SHELXS-97 (Sheldrick, 1997)'
_diffrn_ambient_temperature 120(2)
_diffrn_measured_fraction_theta_full 0.994
_diffrn_measured_fraction_theta_max 0.994
_diffrn_measurement_device_type 'Bruker-Nonius 95mm CCD camera on \k-goniostat'
_diffrn_measurement_method '\f & \w scans'
_diffrn_radiation_monochromator '10cm confocal mirrors'
_diffrn_radiation_source 'Bruker-Nonius FR591 rotating anode'
_diffrn_radiation_type MoK\a
_diffrn_radiation_wavelength 0.71073
_diffrn_reflns_av_R_equivalents 0.0422
_diffrn_reflns_av_sigmaI/netI 0.0305
_diffrn_reflns_limit_h_max 11
_diffrn_reflns_limit_h_min -11
_diffrn_reflns_limit_k_max 18
_diffrn_reflns_limit_k_min -18
_diffrn_reflns_limit_l_max 13
_diffrn_reflns_limit_l_min -13
_diffrn_reflns_number 16831
_diffrn_reflns_theta_full 27.52
_diffrn_reflns_theta_max 27.52
_diffrn_reflns_theta_min 3.12
_diffrn_standards_number 0
_exptl_absorpt_coefficient_mu 8.365
_exptl_absorpt_correction_T_max 1.0000
_exptl_absorpt_correction_T_min 0.7249
_exptl_absorpt_correction_type multi-scan
_exptl_absorpt_process_details 'G.M. Sheldrick, (2007). SADABS. Version 2007/2. Bruker AXS Inc.'
_exptl_crystal_colour red
_exptl_crystal_density_diffrn 2.282
_exptl_crystal_description plate
_exptl_crystal_F_000 860
_exptl_crystal_size_max 0.10
_exptl_crystal_size_mid 0.10
_exptl_crystal_size_min 0.01
_refine_diff_density_max 0.480
_refine_diff_density_min -0.503
_refine_diff_density_rms 0.108
_refine_ls_extinction_method none
_refine_ls_goodness_of_fit_ref 1.161
_refine_ls_hydrogen_treatment constr
_refine_ls_matrix_type full
_refine_ls_number_parameters 118
_refine_ls_number_reflns 3030
_refine_ls_number_restraints 0
_refine_ls_restrained_S_all 1.161
_refine_ls_R_factor_all 0.0355
_refine_ls_R_factor_gt 0.0271
_refine_ls_shift/su_max 0.001
_refine_ls_shift/su_mean 0.000
_refine_ls_structure_factor_coef Fsqd
_refine_ls_weighting_details 'w=1/[\s^2^(Fo^2^)+(0.0000P)^2^+2.4025P] where P=(Fo^2^+2Fc^2^)/3'
_refine_ls_weighting_scheme calc
_refine_ls_wR_factor_gt 0.0527
_refine_ls_wR_factor_ref 0.0563
_reflns_number_gt 2653
_reflns_number_total 3030
_reflns_threshold_expression I>2sigma(I)
_cod_data_source_file ic202670v_si_001_5.cif
_cod_data_source_block 11kg02a
_cod_original_sg_symbol_H-M 'P 21/n'
_cod_database_code 4328461

loop_
_symmetry_equiv_pos_as_xyz
'x, y, z'
'-x+1/2, y+1/2, -z+1/2'
'-x, -y, -z'
'x-1/2, -y-1/2, z-1/2'

loop_
_atom_site_label
_atom_site_type_symbol
_atom_site_fract_x
_atom_site_fract_y
_atom_site_fract_z
_atom_site_U_iso_or_equiv
_atom_site_adp_type
_atom_site_occupancy
_atom_site_symmetry_multiplicity
_atom_site_calc_flag
_atom_site_refinement_flags
Ga1 Ga 0.39035(4) 0.17702(2) 0.79435(3) 0.02127(9) Uani 1 1 d .
Cl1 Cl 0.56388(9) 0.16941(6) 0.96403(8) 0.03056(18) Uani 1 1 d .
Cl2 Cl 0.29532(8) 0.03665(5) 0.75293(8) 0.02595(17) Uani 1 1 d .
Cl3 Cl 0.21504(9) 0.27425(6) 0.82847(8) 0.02971(18) Uani 1 1 d .
Cl4 Cl 0.49791(10) 0.22260(6) 0.63233(8) 0.03212(19) Uani 1 1 d .
Se1 Se 0.03142(3) 0.02742(2) 0.12300(3) 0.01903(8) Uani 1 1 d .
Se2 Se 0.13364(4) 0.07825(2) 0.38962(3) 0.02593(9) Uani 1 1 d .
C1 C 0.0943(4) -0.1019(2) 0.1802(3) 0.0226(6) Uani 1 1 d .
H1A H 0.0264 -0.1481 0.1296 0.027 Uiso 1 1 calc R
H1B H 0.1972 -0.1134 0.1621 0.027 Uiso 1 1 calc R
C2 C 0.0921(4) -0.1181(2) 0.3241(3) 0.0252(7) Uani 1 1 d .
H2A H -0.0123 -0.1098 0.3403 0.030 Uiso 1 1 calc R
H2B H 0.1211 -0.1845 0.3449 0.030 Uiso 1 1 calc R
C3 C 0.1935(4) -0.0542(2) 0.4156(3) 0.0263(7) Uani 1 1 d .
H3A H 0.2986 -0.0618 0.4011 0.032 Uiso 1 1 calc R
H3B H 0.1885 -0.0727 0.5059 0.032 Uiso 1 1 calc R
C4 C 0.3126(4) 0.1283(3) 0.3284(3) 0.0293(7) Uani 1 1 d .
H4A H 0.2963 0.1959 0.3060 0.035 Uiso 1 1 calc R
H4B H 0.3996 0.1240 0.3989 0.035 Uiso 1 1 calc R
C5 C 0.3484(3) 0.0755(2) 0.2116(3) 0.0259(7) Uani 1 1 d .
H5A H 0.4422 0.1019 0.1881 0.031 Uiso 1 1 calc R
H5B H 0.3680 0.0085 0.2359 0.031 Uiso 1 1 calc R
C6 C 0.2275(3) 0.0791(2) 0.0939(3) 0.0219(6) Uani 1 1 d .
H6A H 0.2622 0.0431 0.0233 0.026 Uiso 1 1 calc R
H6B H 0.2133 0.1456 0.0653 0.026 Uiso 1 1 calc R

loop_
_atom_site_aniso_label
_atom_site_aniso_U_11
_atom_site_aniso_U_22
_atom_site_aniso_U_33
_atom_site_aniso_U_23
_atom_site_aniso_U_13
_atom_site_aniso_U_12
Ga1 0.02243(17) 0.02121(18) 0.02070(18) -0.00245(13) 0.00508(13) -0.00281(13)
Cl1 0.0263(4) 0.0410(5) 0.0235(4) -0.0013(3) 0.0012(3) -0.0032(3)
Cl2 0.0256(4) 0.0204(4) 0.0319(4) -0.0031(3) 0.0045(3) -0.0015(3)
Cl3 0.0312(4) 0.0229(4) 0.0351(4) -0.0061(3) 0.0052(3) 0.0025(3)
Cl4 0.0391(4) 0.0341(4) 0.0251(4) -0.0032(3) 0.0111(3) -0.0116(4)
Se1 0.01907(15) 0.02095(16) 0.01692(15) 0.00094(11) 0.00239(11) -0.00025(11)
Se2 0.03409(18) 0.02497(17) 0.01945(16) 0.00014(12) 0.00648(13) 0.00381(13)
C1 0.0242(15) 0.0209(15) 0.0229(16) 0.0015(12) 0.0048(12) -0.0005(12)
C2 0.0314(17) 0.0231(16) 0.0209(16) 0.0033(13) 0.0033(13) 0.0014(13)
C3 0.0354(18) 0.0238(16) 0.0191(15) 0.0047(12) 0.0025(13) 0.0043(14)
C4 0.0303(17) 0.0334(19) 0.0230(17) -0.0005(14) 0.0003(13) -0.0072(15)
C5 0.0202(15) 0.0314(18) 0.0258(17) 0.0020(13) 0.0028(12) -0.0050(13)
C6 0.0201(14) 0.0243(16) 0.0224(16) -0.0019(12) 0.0063(12) -0.0041(12)

loop_
_atom_type_symbol
_atom_type_description
_atom_type_scat_dispersion_real
_atom_type_scat_dispersion_imag
_atom_type_scat_source
C C 0.0033 0.0016 'International Tables Vol C Tables 4.2.6.8 and 6.1.1.4'
H H 0.0000 0.0000 'International Tables Vol C Tables 4.2.6.8 and 6.1.1.4'
Cl Cl 0.1484 0.1585 'International Tables Vol C Tables 4.2.6.8 and 6.1.1.4'
Ga Ga 0.2307 1.6083 'International Tables Vol C Tables 4.2.6.8 and 6.1.1.4'
Se Se -0.0929 2.2259 'International Tables Vol C Tables 4.2.6.8 and 6.1.1.4'

loop_
_geom_angle_atom_site_label_1
_geom_angle_atom_site_label_2
_geom_angle_atom_site_label_3
_geom_angle
_geom_angle_site_symmetry_3
Cl3 Ga1 Cl1 110.14(4) .
Cl3 Ga1 Cl2 109.73(3) .
Cl1 Ga1 Cl2 109.04(3) .
Cl3 Ga1 Cl4 111.54(4) .
Cl1 Ga1 Cl4 107.46(4) .
Cl2 Ga1 Cl4 108.87(3) .
C1 Se1 C6 99.69(13) .
C1 Se1 Se1 91.75(9) 3
C6 Se1 Se1 90.88(9) 3
C3 Se2 C4 99.71(15) .
C2 C1 Se1 112.9(2) .
C2 C1 H1A 109.0 .
Se1 C1 H1A 109.0 .
C2 C1 H1B 109.0 .
Se1 C1 H1B 109.0 .
H1A C1 H1B 107.8 .
C3 C2 C1 115.7(3) .
C3 C2 H2A 108.3 .
C1 C2 H2A 108.3 .
C3 C2 H2B 108.3 .
C1 C2 H2B 108.3 .
H2A C2 H2B 107.4 .
C2 C3 Se2 111.0(2) .
C2 C3 H3A 109.4 .
Se2 C3 H3A 109.4 .
C2 C3 H3B 109.4 .
Se2 C3 H3B 109.4 .
H3A C3 H3B 108.0 .
C5 C4 Se2 112.3(2) .
C5 C4 H4A 109.1 .
Se2 C4 H4A 109.1 .
C5 C4 H4B 109.1 .
Se2 C4 H4B 109.1 .
H4A C4 H4B 107.9 .
C6 C5 C4 115.2(3) .
C6 C5 H5A 108.5 .
C4 C5 H5A 108.5 .
C6 C5 H5B 108.5 .
C4 C5 H5B 108.5 .
H5A C5 H5B 107.5 .
C5 C6 Se1 114.0(2) .
C5 C6 H6A 108.7 .
Se1 C6 H6A 108.7 .
C5 C6 H6B 108.7 .
Se1 C6 H6B 108.7 .
H6A C6 H6B 107.6 .

loop_
_geom_bond_atom_site_label_1
_geom_bond_atom_site_label_2
_geom_bond_distance
_geom_bond_site_symmetry_2
Ga1 Cl3 2.1678(9) .
Ga1 Cl1 2.1759(9) .
Ga1 Cl2 2.1788(9) .
Ga1 Cl4 2.1839(9) .
Se1 C1 1.980(3) .
Se1 C6 1.981(3) .
Se1 Se1 2.6662(7) 3
Se2 C3 1.957(3) .
Se2 C4 1.962(3) .
C1 C2 1.529(4) .
C1 H1A 0.9900 .
C1 H1B 0.9900 .
C2 C3 1.514(4) .
C2 H2A 0.9900 .
C2 H2B 0.9900 .
C3 H3A 0.9900 .
C3 H3B 0.9900 .
C4 C5 1.512(5) .
C4 H4A 0.9900 .
C4 H4B 0.9900 .
C5 C6 1.511(4) .
C5 H5A 0.9900 .
C5 H5B 0.9900 .
C6 H6A 0.9900 .
C6 H6B 0.9900 .

loop_
_geom_contact_atom_site_label_1
_geom_contact_atom_site_label_2
_geom_contact_distance
Se1 Se2 2.891(1)

loop_
_geom_torsion_atom_site_label_1
_geom_torsion_atom_site_label_2
_geom_torsion_atom_site_label_3
_geom_torsion_atom_site_label_4
_geom_torsion
_geom_torsion_site_symmetry_1
C6 Se1 C1 C2 108.9(2) .
Se1 Se1 C1 C2 -159.9(2) 3
Se1 C1 C2 C3 -60.1(3) .
C1 C2 C3 Se2 62.4(3) .
C4 Se2 C3 C2 -115.2(2) .
C3 Se2 C4 C5 55.7(3) .
Se2 C4 C5 C6 61.0(3) .
C4 C5 C6 Se1 -58.9(3) .
C1 Se1 C6 C5 -57.7(2) .
Se1 Se1 C6 C5 -149.6(2) 3
